data_9000293
loop_
_publ_author_name
'Robinson, K.'
'Gibbs, G. V.'
'Ribbe, P. H.'

_publ_section_title
;
 The crystal structures of the humite minerals. IV. Clinohumite and
 titanoclinohumite
;
_journal_name_full 'American Mineralogist'
_journal_page_first 43
_journal_page_last 49
_journal_volume 58
_journal_year 1973
_chemical_formula_sum 'Fe1.09 H2 Mg7.44 O18 Si4 Ti0.47'
_chemical_name_mineral Hydroxylclinohumite
_space_group_IT_number 14
_symmetry_space_group_name_Hall '-P 2xab'
_symmetry_space_group_name_H-M 'P 21/b 1 1'
_cell_angle_alpha 101.00
_cell_angle_beta 90
_cell_angle_gamma 90
_cell_formula_units_Z 2
_cell_length_a 4.7451
_cell_length_b 10.288
_cell_length_c 13.709
_cell_volume 656.944
_database_code_amcsd 0000302
_exptl_crystal_density_diffrn 3.370
_cod_original_cell_volume 656.945
_cod_original_formula_sum '(Mg7.44 Fe1.09 Ti.47) Si4 O18 H2'
_cod_database_code 9000293

loop_
_space_group_symop_operation_xyz
x,y,z
1/2-x,1/2+y,z
1/2+x,1/2-y,-z
-x,-y,-z

loop_
_atom_site_label
_atom_site_fract_x
_atom_site_fract_y
_atom_site_fract_z
_atom_site_occupancy
_atom_site_U_iso_or_equiv
_atom_site_type_symbol
_atom_site_attached_hydrogens
Mg1c 0.50000 0.00000 0.50000 0.86000 0.00633 Mg 0
Fe1c 0.50000 0.00000 0.50000 0.09000 0.00633 Fe 0
Ti1c 0.50000 0.00000 0.50000 0.05000 0.00633 Ti 0
Mg1n 0.49670 0.94610 0.27440 0.84000 0.00595 Mg 0
Fe1n 0.49670 0.94610 0.27440 0.10000 0.00595 Fe 0
Ti1n 0.49670 0.94610 0.27440 0.06000 0.00595 Ti 0
Mg25 0.01430 0.14030 0.16990 0.85000 0.00621 Mg 0
Fe25 0.01430 0.14030 0.16990 0.10000 0.00621 Fe 0
Ti25 0.01430 0.14030 0.16990 0.05000 0.00621 Ti 0
Mg26 0.51060 0.25080 0.38780 0.85000 0.00570 Mg 0
Fe26 0.51060 0.25080 0.38780 0.10000 0.00570 Fe 0
Ti26 0.51060 0.25080 0.38780 0.05000 0.00570 Ti 0
Mg3 0.49560 0.88370 0.04090 0.75000 0.00659 Mg 0
Fe3 0.49560 0.88370 0.04090 0.20000 0.00659 Fe 0
Ti3 0.49560 0.88370 0.04090 0.05000 0.00659 Ti 0
Si1 0.07270 0.06670 0.39000 1.00000 0.00329 Si 0
Si2 0.07620 0.17640 0.83510 1.00000 0.00317 Si 0
O11 0.73150 0.06500 0.38760 1.00000 0.00912 O 0
O12 0.28110 0.42070 0.38700 1.00000 0.00608 O 0
O13 0.22100 0.11300 0.29360 1.00000 0.00608 O 0
O14 0.21880 0.15940 0.48590 1.00000 0.00785 O 0
O21 0.23590 0.32300 0.16290 1.00000 0.00583 O 0
O22 0.77850 0.96800 0.16300 1.00000 0.00849 O 0
O23 0.72360 0.27930 0.26100 1.00000 0.00735 O 0
O34 0.72470 0.22940 0.06790 1.00000 0.00823 O 0
O-H 0.25650 0.04390 0.05400 1.00000 0.00811 O 1

loop_
_cod_changelog_entry_id
_cod_changelog_entry_author
_cod_changelog_entry_date
_cod_changelog_entry_text
1
;cod-tools version 3.8.0
Id: cif_guess_AMCSD_atom_types 9574 2023-05-10 09:00:05Z saulius
;
2023-05-10T18:46:07+03:00
;Derived atom types and hydrogen counts
from atom names that follow the AMCSD naming convention
(Wat == water, O-H == hydroxyl).
;

loop_
_cod_related_entry_id
_cod_related_entry_database
_cod_related_entry_code
1 AMCSD 0000302
